data_7205952
loop_
_publ_author_name
'Dong, Da-Peng'
'Sun, Zhen-Gang'
'Tong, Fei'
'Zhu, Yan-Yu'
'Chen, Kai'
'Jiao, Cheng-Qi'
'Wang, Cheng-Lin'
'Li, Chao'
'Wang, Wei-Nan'

_publ_section_title
;
 Synthesis, structure, surface photovoltage and magnetic properties of
 a novel 3D homochiral manganese phosphonate with right-handed helical
 chains
;
_journal_issue 10
_journal_name_full CrystEngComm
_journal_page_first 3317
_journal_paper_doi 10.1039/c1ce05053b
_journal_volume 13
_journal_year 2011
_chemical_absolute_configuration rm
_chemical_formula_sum 'C5 H10 Mn2 N O12 P2'
_chemical_formula_weight 447.96
_chemical_name_systematic
;
?
;
_space_group_IT_number 77
_symmetry_cell_setting tetragonal
_symmetry_space_group_name_Hall 'P 4c'
_symmetry_space_group_name_H-M 'P 42'
_atom_sites_solution_hydrogens geom
_atom_sites_solution_primary direct
_atom_sites_solution_secondary difmap
_audit_creation_method SHELXL-97
_cell_angle_alpha 90.00
_cell_angle_beta 90.00
_cell_angle_gamma 90.00
_cell_formula_units_Z 4
_cell_length_a 14.791(4)
_cell_length_b 14.791(4)
_cell_length_c 5.696(3)
_cell_measurement_reflns_used 1879
_cell_measurement_temperature 295(2)
_cell_measurement_theta_max 26.11
_cell_measurement_theta_min 2.75
_cell_volume 1246.1(8)
_computing_cell_refinement 'Bruker SMART'
_computing_data_collection 'Bruker SMART'
_computing_data_reduction 'Bruker SHELXTL'
_computing_molecular_graphics 'Bruker SHELXTL'
_computing_publication_material 'Bruker SHELXTL'
_computing_structure_refinement 'SHELXL-97 (Sheldrick, 1997)'
_computing_structure_solution 'SHELXS-97 (Sheldrick, 1990)'
_diffrn_ambient_temperature 295(2)
_diffrn_measured_fraction_theta_full 0.987
_diffrn_measured_fraction_theta_max 0.987
_diffrn_measurement_device_type 'Smart Apex II CCD'
_diffrn_measurement_method 'omega scans'
_diffrn_radiation_monochromator graphite
_diffrn_radiation_source 'fine-focus sealed tube'
_diffrn_radiation_type MoK\a
_diffrn_radiation_wavelength 0.71073
_diffrn_reflns_av_R_equivalents 0.0501
_diffrn_reflns_av_sigmaI/netI 0.0556
_diffrn_reflns_limit_h_max 19
_diffrn_reflns_limit_h_min -19
_diffrn_reflns_limit_k_max 18
_diffrn_reflns_limit_k_min -19
_diffrn_reflns_limit_l_max 7
_diffrn_reflns_limit_l_min -3
_diffrn_reflns_number 8041
_diffrn_reflns_theta_full 28.21
_diffrn_reflns_theta_max 28.21
_diffrn_reflns_theta_min 1.95
_diffrn_standards_decay_% 0
_diffrn_standards_interval_count 0
_diffrn_standards_interval_time 0
_diffrn_standards_number 0
_exptl_absorpt_coefficient_mu 2.354
_exptl_absorpt_correction_T_max 0.9180
_exptl_absorpt_correction_T_min 0.4132
_exptl_absorpt_correction_type empirical
_exptl_absorpt_process_details sadabs
_exptl_crystal_colour Colorless
_exptl_crystal_density_diffrn 2.388
_exptl_crystal_density_method 'not measured'
_exptl_crystal_description Block
_exptl_crystal_F_000 892
_exptl_crystal_size_max 0.46
_exptl_crystal_size_mid 0.05
_exptl_crystal_size_min 0.04
_refine_diff_density_max 0.599
_refine_diff_density_min -0.450
_refine_diff_density_rms 0.101
_refine_ls_abs_structure_details 'Flack H D (1983), Acta Cryst. A39, 876-881'
_refine_ls_abs_structure_Flack -0.01(3)
_refine_ls_extinction_method none
_refine_ls_goodness_of_fit_ref 1.050
_refine_ls_hydrogen_treatment constr
_refine_ls_matrix_type full
_refine_ls_number_parameters 199
_refine_ls_number_reflns 2365
_refine_ls_number_restraints 7
_refine_ls_restrained_S_all 1.062
_refine_ls_R_factor_all 0.0480
_refine_ls_R_factor_gt 0.0356
_refine_ls_shift/su_max 0.001
_refine_ls_shift/su_mean 0.000
_refine_ls_structure_factor_coef Fsqd
_refine_ls_weighting_details 'calc w=1/[\s^2^(Fo^2^)+(0.0361P)^2^+0.0000P] where P=(Fo^2^+2Fc^2^)/3'
_refine_ls_weighting_scheme calc
_refine_ls_wR_factor_gt 0.0738
_refine_ls_wR_factor_ref 0.0787
_reflns_number_gt 1998
_reflns_number_total 2365
_reflns_threshold_expression >2sigma(I)
_cod_data_source_file c1ce05053b.txt
_cod_data_source_block szg24
_cod_depositor_comments
;
The following automatic conversions were performed:
'_symmetry_cell_setting' value 'Tetragonal' changed to 'tetragonal'
according to '/home/saulius/struct/CIF-dictionaries/cif_core.dic'
dictionary named 'cif_core.dic' version 2.4.1 from 2010-06-29.

Automatic conversion script
Id: cif_fix_enum 1555 2011-01-17 13:19:09Z saulius 
;
_cod_original_sg_symbol_H-M P4(2)
_cod_database_code 7205952

loop_
_symmetry_equiv_pos_as_xyz
'x, y, z'
'-x, -y, z'
'-y, x, z+1/2'
'y, -x, z+1/2'

loop_
_atom_site_label
_atom_site_type_symbol
_atom_site_fract_x
_atom_site_fract_y
_atom_site_fract_z
_atom_site_U_iso_or_equiv
_atom_site_adp_type
_atom_site_occupancy
_atom_site_symmetry_multiplicity
_atom_site_calc_flag
_atom_site_refinement_flags
_atom_site_disorder_assembly
_atom_site_disorder_group
Mn1 Mn 0.70780(5) 0.66095(5) 1.00601(14) 0.01468(16) Uani 1 1 d . . .
Mn2 Mn 0.81854(5) 0.80331(5) 0.36939(14) 0.01518(17) Uani 1 1 d . . .
P1 P 0.79489(8) 0.58029(8) 0.5023(2) 0.0147(3) Uani 1 1 d . . .
P2 P 0.72660(8) 0.87524(8) 0.8677(2) 0.0134(2) Uani 1 1 d . . .
O1 O 0.8754(2) 0.5234(2) 0.4153(7) 0.0277(10) Uani 1 1 d . . .
H1A H 0.8694 0.4710 0.4598 0.042 Uiso 1 1 calc R . .
O2 O 0.8042(2) 0.6088(2) 0.7573(6) 0.0156(7) Uani 1 1 d . . .
O3 O 0.7824(2) 0.6598(2) 0.3358(6) 0.0177(8) Uani 1 1 d . . .
O4 O 0.7014(3) 0.4338(2) 0.6469(6) 0.0217(8) Uani 1 1 d . . .
H4A H 0.6945 0.4530 0.7809 0.033 Uiso 1 1 calc R . .
O5 O 0.6766(2) 0.3832(2) 0.2175(6) 0.0202(8) Uani 1 1 d . . .
O6 O 0.6755(3) 0.5207(2) 0.0676(6) 0.0225(9) Uani 1 1 d . . .
O7 O 0.7561(2) 0.7980(2) 1.0291(6) 0.0174(7) Uani 1 1 d . . .
O8 O 0.7214(2) 0.8498(2) 0.6127(6) 0.0165(8) Uani 1 1 d . . .
O9 O 0.6401(2) 0.9202(2) 0.9558(6) 0.0218(9) Uani 1 1 d . . .
H9A H 0.5963 0.8898 0.9165 0.033 Uiso 1 1 calc R . .
O10 O 0.7966(2) 1.0347(2) 0.7265(6) 0.0208(8) Uani 1 1 d . . .
H10A H 0.8061 1.0159 0.5934 0.031 Uiso 1 1 calc R . .
O11 O 0.8332(2) 0.9535(2) 1.3071(6) 0.0220(8) Uani 1 1 d . . .
O12 O 0.7984(3) 1.0870(2) 1.1558(7) 0.0213(8) Uani 1 1 d . . .
N1 N 0.3781(4) -0.0192(5) 0.4395(15) 0.082(3) Uani 1 1 d U . .
H1C H 0.3346 0.0233 0.4410 0.123 Uiso 1 1 d R . .
H1D H 0.3733 -0.0525 0.3078 0.123 Uiso 1 1 d R . .
C1 C 0.6939(3) 0.5075(3) 0.4826(10) 0.0173(11) Uani 1 1 d . . .
H1B H 0.6404 0.5435 0.5219 0.021 Uiso 1 1 calc R . .
C2 C 0.6817(3) 0.4678(3) 0.2396(9) 0.0155(10) Uani 1 1 d . . .
C3 C 0.8137(3) 0.9638(3) 0.8933(9) 0.0144(10) Uani 1 1 d . . .
H3A H 0.8730 0.9371 0.8605 0.017 Uiso 1 1 calc R . .
C4 C 0.8152(3) 1.0055(3) 1.1355(9) 0.0164(11) Uani 1 1 d . . .
C5 C 0.4580(4) 0.0200(4) 0.4402(19) 0.067(3) Uani 1 1 d . . .
H5A H 0.4577 0.0594 0.5765 0.081 Uiso 1 1 calc R . .
H5B H 0.4578 0.0597 0.3046 0.081 Uiso 1 1 calc R . .

loop_
_atom_site_aniso_label
_atom_site_aniso_U_11
_atom_site_aniso_U_22
_atom_site_aniso_U_33
_atom_site_aniso_U_23
_atom_site_aniso_U_13
_atom_site_aniso_U_12
Mn1 0.0177(4) 0.0131(4) 0.0132(4) 0.0002(3) -0.0029(3) -0.0002(3)
Mn2 0.0181(4) 0.0148(4) 0.0127(3) -0.0007(3) -0.0023(4) 0.0001(3)
P1 0.0177(6) 0.0139(6) 0.0126(6) -0.0008(6) 0.0007(6) 0.0012(5)
P2 0.0154(6) 0.0124(6) 0.0123(6) -0.0003(6) -0.0013(6) -0.0009(4)
O1 0.026(2) 0.020(2) 0.037(3) -0.0014(17) 0.0058(17) 0.0040(16)
O2 0.0194(18) 0.0178(18) 0.0097(18) -0.0041(14) -0.0008(14) -0.0011(14)
O3 0.0263(19) 0.0115(16) 0.015(2) 0.0025(14) -0.0032(16) -0.0025(14)
O4 0.041(2) 0.0153(19) 0.0083(18) -0.0004(14) -0.0025(16) -0.0064(16)
O5 0.030(2) 0.0144(19) 0.0158(19) 0.0009(14) -0.0033(16) -0.0021(16)
O6 0.035(2) 0.0183(19) 0.014(2) 0.0030(15) -0.0057(15) -0.0031(16)
O7 0.0208(18) 0.0167(17) 0.0147(18) 0.0078(16) -0.0052(16) -0.0032(14)
O8 0.0175(18) 0.0216(19) 0.0106(18) 0.0014(15) -0.0022(14) -0.0014(14)
O9 0.0194(19) 0.0219(19) 0.024(2) -0.0047(15) 0.0022(14) -0.0008(15)
O10 0.034(2) 0.019(2) 0.0099(18) 0.0012(15) 0.0002(16) -0.0025(16)
O11 0.036(2) 0.0174(19) 0.013(2) 0.0012(14) -0.0028(15) -0.0024(16)
O12 0.037(2) 0.0105(18) 0.0168(19) -0.0008(15) -0.0024(16) -0.0022(16)
N1 0.049(4) 0.069(4) 0.129(7) -0.039(4) 0.035(4) -0.004(3)
C1 0.022(3) 0.013(2) 0.017(3) 0.000(2) 0.001(2) -0.003(2)
C2 0.013(2) 0.018(3) 0.015(3) 0.004(2) 0.000(2) -0.003(2)
C3 0.017(2) 0.015(2) 0.011(2) 0.004(2) -0.004(2) -0.0001(19)
C4 0.018(3) 0.015(3) 0.017(3) 0.003(2) 0.002(2) -0.003(2)
C5 0.031(4) 0.033(4) 0.138(9) -0.002(4) -0.033(4) 0.006(3)

loop_
_atom_type_symbol
_atom_type_description
_atom_type_scat_dispersion_real
_atom_type_scat_dispersion_imag
_atom_type_scat_source
C C 0.0033 0.0016 'International Tables Vol C Tables 4.2.6.8 and 6.1.1.4'
H H 0.0000 0.0000 'International Tables Vol C Tables 4.2.6.8 and 6.1.1.4'
N N 0.0061 0.0033 'International Tables Vol C Tables 4.2.6.8 and 6.1.1.4'
O O 0.0106 0.0060 'International Tables Vol C Tables 4.2.6.8 and 6.1.1.4'
P P 0.1023 0.0942 'International Tables Vol C Tables 4.2.6.8 and 6.1.1.4'
Mn Mn 0.3368 0.7283 'International Tables Vol C Tables 4.2.6.8 and 6.1.1.4'

loop_
_geom_angle_atom_site_label_1
_geom_angle_atom_site_label_2
_geom_angle_atom_site_label_3
_geom_angle
_geom_angle_site_symmetry_1
_geom_angle_site_symmetry_3
_geom_angle_publ_flag
O5 Mn1 O7 98.85(13) 3_655 . ?
O5 Mn1 O2 87.12(14) 3_655 . ?
O7 Mn1 O2 99.10(13) . . ?
O5 Mn1 O6 95.17(13) 3_655 1_556 ?
O7 Mn1 O6 165.62(14) . 1_556 ?
O2 Mn1 O6 84.76(13) . 1_556 ?
O5 Mn1 O3 169.42(13) 3_655 1_556 ?
O7 Mn1 O3 77.69(12) . 1_556 ?
O2 Mn1 O3 103.25(13) . 1_556 ?
O6 Mn1 O3 87.95(12) 1_556 1_556 ?
O5 Mn1 O4 70.72(13) 3_655 3_655 ?
O7 Mn1 O4 92.05(13) . 3_655 ?
O2 Mn1 O4 156.54(13) . 3_655 ?
O6 Mn1 O4 89.53(13) 1_556 3_655 ?
O3 Mn1 O4 99.26(13) 1_556 3_655 ?
O8 Mn2 O12 87.41(14) . 3_754 ?
O8 Mn2 O7 108.17(14) . 1_554 ?
O12 Mn2 O7 164.37(13) 3_754 1_554 ?
O8 Mn2 O3 101.90(13) . . ?
O12 Mn2 O3 101.04(13) 3_754 . ?
O7 Mn2 O3 77.38(12) 1_554 . ?
O8 Mn2 O11 81.28(13) . 1_554 ?
O12 Mn2 O11 95.19(14) 3_754 1_554 ?
O7 Mn2 O11 86.30(12) 1_554 1_554 ?
O3 Mn2 O11 163.57(13) . 1_554 ?
O8 Mn2 O10 151.73(13) . 3_754 ?
O12 Mn2 O10 69.92(13) 3_754 3_754 ?
O7 Mn2 O10 94.83(13) 1_554 3_754 ?
O3 Mn2 O10 98.95(12) . 3_754 ?
O11 Mn2 O10 84.11(13) 1_554 3_754 ?
O2 P1 O3 113.1(2) . . ?
O2 P1 O1 112.9(2) . . ?
O3 P1 O1 108.4(2) . . ?
O2 P1 C1 107.1(2) . . ?
O3 P1 C1 108.3(2) . . ?
O1 P1 C1 106.7(2) . . ?
O8 P2 O9 112.6(2) . . ?
O8 P2 O7 114.1(2) . . ?
O9 P2 O7 111.5(2) . . ?
O8 P2 C3 106.9(2) . . ?
O9 P2 C3 104.5(2) . . ?
O7 P2 C3 106.5(2) . . ?
P1 O1 H1A 109.5 . . ?
P1 O2 Mn1 132.0(2) . . ?
P1 O3 Mn1 127.24(19) . 1_554 ?
P1 O3 Mn2 131.5(2) . . ?
Mn1 O3 Mn2 100.99(13) 1_554 . ?
C1 O4 Mn1 116.0(3) . 4_564 ?
C1 O4 H4A 109.5 . . ?
Mn1 O4 H4A 127.0 4_564 . ?
C2 O5 Mn1 123.7(3) . 4_564 ?
C2 O6 Mn1 135.2(3) . 1_554 ?
P2 O7 Mn2 129.6(2) . 1_556 ?
P2 O7 Mn1 124.9(2) . . ?
Mn2 O7 Mn1 103.43(13) 1_556 . ?
P2 O8 Mn2 133.0(2) . . ?
P2 O9 H9A 109.5 . . ?
C3 O10 Mn2 116.3(3) . 4_575 ?
C3 O10 H10A 109.5 . . ?
Mn2 O10 H10A 129.4 4_575 . ?
C4 O11 Mn2 134.1(3) . 1_556 ?
C4 O12 Mn2 123.8(3) . 4_575 ?
C5 N1 H1C 109.5 . . ?
C5 N1 H1D 108.4 . . ?
H1C N1 H1D 109.5 . . ?
O4 C1 C2 108.0(4) . . ?
O4 C1 P1 109.9(3) . . ?
C2 C1 P1 112.2(4) . . ?
O4 C1 H1B 108.9 . . ?
C2 C1 H1B 108.9 . . ?
P1 C1 H1B 108.9 . . ?
O6 C2 O5 122.4(5) . . ?
O6 C2 C1 118.6(4) . . ?
O5 C2 C1 118.9(4) . . ?
O10 C3 C4 107.9(4) . . ?
O10 C3 P2 110.1(3) . . ?
C4 C3 P2 111.9(3) . . ?
O10 C3 H3A 109.0 . . ?
C4 C3 H3A 109.0 . . ?
P2 C3 H3A 109.0 . . ?
O12 C4 O11 124.1(5) . . ?
O12 C4 C3 118.7(4) . . ?
O11 C4 C3 117.2(4) . . ?
N1 C5 C5 128.3(9) . 2_655 ?
N1 C5 H5A 105.2 . . ?
C5 C5 H5A 105.2 2_655 . ?
N1 C5 H5B 105.2 . . ?
C5 C5 H5B 105.2 2_655 . ?
H5A C5 H5B 105.9 . . ?

loop_
_geom_bond_atom_site_label_1
_geom_bond_atom_site_label_2
_geom_bond_distance
_geom_bond_site_symmetry_2
_geom_bond_publ_flag
Mn1 O5 2.136(4) 3_655 ?
Mn1 O7 2.153(3) . ?
Mn1 O2 2.153(3) . ?
Mn1 O6 2.158(4) 1_556 ?
Mn1 O3 2.178(4) 1_556 ?
Mn1 O4 2.322(3) 3_655 ?
Mn2 O8 2.111(3) . ?
Mn2 O12 2.149(4) 3_754 ?
Mn2 O7 2.148(4) 1_554 ?
Mn2 O3 2.198(3) . ?
Mn2 O11 2.259(4) 1_554 ?
Mn2 O10 2.320(4) 3_754 ?
P1 O2 1.519(4) . ?
P1 O3 1.522(3) . ?
P1 O1 1.540(4) . ?
P1 C1 1.844(5) . ?
P2 O8 1.502(4) . ?
P2 O9 1.526(4) . ?
P2 O7 1.530(3) . ?
P2 C3 1.842(5) . ?
O1 H1A 0.8200 . ?
O3 Mn1 2.178(4) 1_554 ?
O4 C1 1.441(6) . ?
O4 Mn1 2.322(3) 4_564 ?
O4 H4A 0.8200 . ?
O5 C2 1.260(6) . ?
O5 Mn1 2.136(4) 4_564 ?
O6 C2 1.257(6) . ?
O6 Mn1 2.158(4) 1_554 ?
O7 Mn2 2.148(4) 1_556 ?
O9 H9A 0.8200 . ?
O10 C3 1.438(6) . ?
O10 Mn2 2.320(4) 4_575 ?
O10 H10A 0.8200 . ?
O11 C4 1.272(6) . ?
O11 Mn2 2.259(4) 1_556 ?
O12 C4 1.236(6) . ?
O12 Mn2 2.149(4) 4_575 ?
N1 C5 1.316(8) . ?
N1 H1C 0.9001 . ?
N1 H1D 0.9000 . ?
C1 C2 1.514(7) . ?
C1 H1B 0.9800 . ?
C3 C4 1.512(7) . ?
C3 H3A 0.9800 . ?
C5 C5 1.377(12) 2_655 ?
C5 H5A 0.9700 . ?
C5 H5B 0.9700 . ?
